data_7719516
loop_
_publ_author_name
'Chalkidis, Savvas G.'
'Tsoureas, Nikolaos'
'Nolan, Steven P.'
'Vougioukalakis, Georgios C.'

_publ_section_title
;
 A straightforward approach to robust thiazolylidene gold complexes:
 efficient catalysts for propargylamide cycloisomerizations.
;
_journal_issue 39
_journal_name_full 'Dalton transactions (Cambridge, England : 2003)'
_journal_page_first 14659
_journal_page_last 14663
_journal_paper_doi 10.1039/d5dt02258d
_journal_volume 54
_journal_year 2025
_chemical_formula_moiety 'C21 H26 Au Cl F3 N S'
_chemical_formula_sum 'C21 H26 Au Cl F3 N S'
_chemical_formula_weight 613.90
_chemical_name_common 2e
_chemical_name_systematic 2e
_space_group_crystal_system monoclinic
_space_group_IT_number 14
_space_group_name_Hall '-P 2yn'
_space_group_name_H-M_alt 'P 1 21/n 1'
_atom_sites_solution_hydrogens geom
_atom_sites_solution_primary dual
_audit_creation_date 2025-05-06
_audit_creation_method
;
Olex2 1.5
(compiled 2025.04.05 svn.rf049d14d for OlexSys, GUI svn.r7205)
;
_audit_update_record
;
2025-08-11 deposited with the CCDC.	2025-09-23 downloaded from the CCDC.
;
_cell_angle_alpha 90
_cell_angle_beta 113.388(2)
_cell_angle_gamma 90
_cell_formula_units_Z 4
_cell_length_a 15.1964(9)
_cell_length_b 10.3331(5)
_cell_length_c 15.5051(10)
_cell_measurement_reflns_used 9860
_cell_measurement_temperature 100.00
_cell_measurement_theta_max 28.172
_cell_measurement_theta_min 2.453
_cell_volume 2234.7(2)
_computing_cell_refinement 'SAINT V8.40B (Bruker AXS Inc, 2016)'
_computing_data_collection 'APEX5 (Bruker AXS Inc, 2023)'
_computing_data_reduction 'SAINT V8.40B (Bruker AXS Inc, 2016)'
_computing_molecular_graphics 'Olex2 1.5 (Dolomanov et al., 2009)'
_computing_publication_material 'Olex2 1.5 (Dolomanov et al., 2009)'
_computing_structure_refinement 'XL  (Sheldrick, 2008)'
_computing_structure_solution 'SHELXT 2018/2 (Sheldrick, 2018)'
_diffrn_ambient_temperature 100.00
_diffrn_measured_fraction_theta_full 1.000
_diffrn_measured_fraction_theta_max 0.999
_diffrn_measurement_device_type 'Bruker D8-Venture with Photon-III'
_diffrn_measurement_method '/f and /w scans'
_diffrn_radiation_type MoK\a
_diffrn_radiation_wavelength 0.71073
_diffrn_reflns_av_R_equivalents 0.0575
_diffrn_reflns_av_unetI/netI 0.0274
_diffrn_reflns_Laue_measured_fraction_full 1.000
_diffrn_reflns_Laue_measured_fraction_max 0.999
_diffrn_reflns_limit_h_max 20
_diffrn_reflns_limit_h_min -20
_diffrn_reflns_limit_k_max 13
_diffrn_reflns_limit_k_min -13
_diffrn_reflns_limit_l_max 20
_diffrn_reflns_limit_l_min -20
_diffrn_reflns_number 60742
_diffrn_reflns_point_group_measured_fraction_full 1.000
_diffrn_reflns_point_group_measured_fraction_max 0.999
_diffrn_reflns_theta_full 25.242
_diffrn_reflns_theta_max 28.300
_diffrn_reflns_theta_min 2.417
_diffrn_source 'ImS Diamond'
_diffrn_source_current 1.4
_diffrn_source_power 0.07
_diffrn_source_voltage 50.0
_exptl_absorpt_coefficient_mu 6.827
_exptl_absorpt_correction_T_max 1.0000
_exptl_absorpt_correction_T_min 0.7762
_exptl_absorpt_correction_type multi-scan
_exptl_absorpt_process_details
;
SADABS-2016/2 (Bruker,2016/2) was used for absorption correction.
wR2(int) was 0.1385 before and 0.0601 after correction.
The Ratio of minimum to maximum transmission is 0.7762.
The \l/2 correction factor is Not present.
;
_exptl_crystal_colour colourless
_exptl_crystal_colour_primary colourless
_exptl_crystal_density_diffrn 1.825
_exptl_crystal_description plate
_exptl_crystal_F_000 1192
_exptl_crystal_recrystallization_method 'Re-crystallisation from solvent: CH2Cl2, n-C5H12'
_exptl_crystal_size_max 0.081
_exptl_crystal_size_mid 0.067
_exptl_crystal_size_min 0.03
_refine_diff_density_max 1.392
_refine_diff_density_min -0.528
_refine_diff_density_rms 0.117
_refine_ls_extinction_method none
_refine_ls_goodness_of_fit_ref 1.037
_refine_ls_hydrogen_treatment constr
_refine_ls_matrix_type full
_refine_ls_number_parameters 257
_refine_ls_number_reflns 5555
_refine_ls_number_restraints 0
_refine_ls_restrained_S_all 1.037
_refine_ls_R_factor_all 0.0306
_refine_ls_R_factor_gt 0.0225
_refine_ls_shift/su_max 0.003
_refine_ls_shift/su_mean 0.000
_refine_ls_structure_factor_coef Fsqd
_refine_ls_weighting_details 'w=1/[\s^2^(Fo^2^)+(0.0185P)^2^+3.1044P] where P=(Fo^2^+2Fc^2^)/3'
_refine_ls_weighting_scheme calc
_refine_ls_wR_factor_gt 0.0467
_refine_ls_wR_factor_ref 0.0500
_reflns_Friedel_coverage 0.000
_reflns_number_gt 4796
_reflns_number_total 5555
_reflns_threshold_expression 'I > 2\s(I)'
_cod_data_source_file d5dt02258d2.cif
_cod_data_source_block 2e
_cod_depositor_comments 'Adding full bibliography for 7719511--7719521.cif.'
_cod_database_code 7719516
_shelx_shelxl_version_number 2019/1
_shelx_space_group_comment
;
The symmetry employed for this shelxl refinement is uniquely defined
by the following loop, which should always be used as a source of
symmetry information in preference to the above space-group names.
They are only intended as comments.
;
_shelx_estimated_absorpt_t_max 0.821
_shelx_estimated_absorpt_t_min 0.608
_olex2_refinement_description
;
1. Fixed Uiso
 At 1.2 times of:
  All C(H) groups, All C(H,H) groups
 At 1.5 times of:
  All C(H,H,H) groups
2.a Ternary CH refined with riding coordinates:
 C19(H19), C16(H16)
2.b Secondary CH2 refined with riding coordinates:
 C8(H8A,H8B), C7(H7A,H7B), C5(H5A,H5B), C4(H4A,H4B), C6(H6A,H6B)
2.c Aromatic/amide H refined with riding coordinates:
 C11(H11), C13(H13)
2.d Idealised Me refined as rotating group:
 C21(H21A,H21B,H21C), C20(H20A,H20B,H20C), C18(H18A,H18B,H18C), C17(H17A,H17B,
 H17C)
;
_olex2_submission_special_instructions 'No special instructions were received'

loop_
_space_group_symop_operation_xyz
'x, y, z'
'-x+1/2, y+1/2, -z+1/2'
'-x, -y, -z'
'x-1/2, -y-1/2, z-1/2'

loop_
_atom_site_label
_atom_site_type_symbol
_atom_site_fract_x
_atom_site_fract_y
_atom_site_fract_z
_atom_site_U_iso_or_equiv
_atom_site_adp_type
_atom_site_occupancy
_atom_site_site_symmetry_order
_atom_site_calc_flag
_atom_site_refinement_flags_posn
_atom_site_refinement_flags_adp
_atom_site_refinement_flags_occupancy
_atom_site_disorder_assembly
_atom_site_disorder_group
Au1 Au 0.37441(2) 0.43653(2) 0.51358(2) 0.01979(4) Uani 1 1 d . . . . .
S1 S 0.39380(5) 0.74448(7) 0.51115(5) 0.02103(15) Uani 1 1 d . . . . .
Cl1 Cl 0.33374(6) 0.24647(7) 0.43338(6) 0.03201(19) Uani 1 1 d . . . . .
F2 F 0.5245(2) 0.15810(19) 0.94100(15) 0.0493(6) Uani 1 1 d . . . . .
F3 F 0.56674(18) 0.3158(2) 1.03727(13) 0.0499(6) Uani 1 1 d . . . . .
N1 N 0.43594(17) 0.6407(2) 0.66573(16) 0.0163(5) Uani 1 1 d . . . . .
F1 F 0.42124(17) 0.2544(2) 0.97727(16) 0.0495(6) Uani 1 1 d . . . . .
C3 C 0.45376(19) 0.7738(3) 0.6867(2) 0.0164(6) Uani 1 1 d . . . . .
C1 C 0.4049(2) 0.6072(3) 0.5747(2) 0.0183(6) Uani 1 1 d . . . . .
C2 C 0.4325(2) 0.8444(3) 0.6077(2) 0.0195(6) Uani 1 1 d . . . . .
C19 C 0.6242(2) 0.5273(3) 0.7558(2) 0.0203(6) Uani 1 1 d . . . . .
H19 H 0.601501 0.598017 0.707950 0.024 Uiso 1 1 calc R U . . .
C11 C 0.5555(2) 0.4005(3) 0.8535(2) 0.0212(6) Uani 1 1 d . . . . .
H11 H 0.616545 0.361437 0.884960 0.025 Uiso 1 1 calc R U . . .
C21 C 0.6535(2) 0.4124(3) 0.7107(2) 0.0261(7) Uani 1 1 d . . . . .
H21A H 0.703566 0.439613 0.689802 0.039 Uiso 1 1 calc R U . . .
H21B H 0.597611 0.381444 0.656680 0.039 Uiso 1 1 calc R U . . .
H21C H 0.677975 0.342528 0.756896 0.039 Uiso 1 1 calc R U . . .
C9 C 0.4504(2) 0.5443(3) 0.7383(2) 0.0172(6) Uani 1 1 d . . . . .
C8 C 0.4426(2) 0.9882(3) 0.5990(2) 0.0230(6) Uani 1 1 d . . . . .
H8A H 0.396090 1.033030 0.618788 0.028 Uiso 1 1 calc R U . . .
H8B H 0.426109 1.009715 0.532171 0.028 Uiso 1 1 calc R U . . .
C20 C 0.7096(2) 0.5791(3) 0.8405(2) 0.0264(7) Uani 1 1 d . . . . .
H20A H 0.737563 0.508805 0.885604 0.040 Uiso 1 1 calc R U . . .
H20B H 0.687850 0.648231 0.870667 0.040 Uiso 1 1 calc R U . . .
H20C H 0.757932 0.613314 0.819593 0.040 Uiso 1 1 calc R U . . .
C13 C 0.3904(2) 0.4212(3) 0.8327(2) 0.0225(6) Uani 1 1 d . . . . .
H13 H 0.339776 0.396324 0.850456 0.027 Uiso 1 1 calc R U . . .
C12 C 0.4803(2) 0.3676(3) 0.8783(2) 0.0216(6) Uani 1 1 d . . . . .
C7 C 0.5431(2) 1.0391(3) 0.6576(2) 0.0251(7) Uani 1 1 d . . . . .
H7A H 0.590242 0.986097 0.643778 0.030 Uiso 1 1 calc R U . . .
H7B H 0.548050 1.128959 0.637825 0.030 Uiso 1 1 calc R U . . .
C5 C 0.5856(2) 0.9044(3) 0.8097(2) 0.0244(7) Uani 1 1 d . . . . .
H5A H 0.616205 0.915873 0.878716 0.029 Uiso 1 1 calc R U . . .
H5B H 0.631037 0.855462 0.790670 0.029 Uiso 1 1 calc R U . . .
C10 C 0.5420(2) 0.4908(3) 0.7824(2) 0.0177(6) Uani 1 1 d . . . . .
C4 C 0.4945(2) 0.8224(3) 0.7860(2) 0.0203(6) Uani 1 1 d . . . . .
H4A H 0.509546 0.747486 0.829310 0.024 Uiso 1 1 calc R U . . .
H4B H 0.445314 0.875172 0.796636 0.024 Uiso 1 1 calc R U . . .
C14 C 0.3729(2) 0.5113(3) 0.7609(2) 0.0205(6) Uani 1 1 d . . . . .
C6 C 0.5703(2) 1.0380(3) 0.7636(2) 0.0270(7) Uani 1 1 d . . . . .
H6A H 0.519272 1.082881 0.776451 0.032 Uiso 1 1 calc R U . . .
H6B H 0.630034 1.088703 0.794017 0.032 Uiso 1 1 calc R U . . .
C15 C 0.4985(2) 0.2748(3) 0.9581(2) 0.0260(7) Uani 1 1 d . . . . .
C18 C 0.2258(3) 0.6036(3) 0.7771(3) 0.0322(8) Uani 1 1 d . . . . .
H18A H 0.215911 0.525309 0.807768 0.048 Uiso 1 1 calc R U . . .
H18B H 0.163847 0.644986 0.741704 0.048 Uiso 1 1 calc R U . . .
H18C H 0.267311 0.663702 0.824793 0.048 Uiso 1 1 calc R U . . .
C16 C 0.2730(2) 0.5676(3) 0.7102(2) 0.0253(7) Uani 1 1 d . . . . .
H16 H 0.278698 0.647863 0.676815 0.030 Uiso 1 1 calc R U . . .
C17 C 0.2091(2) 0.4713(4) 0.6364(3) 0.0358(8) Uani 1 1 d . . . . .
H17A H 0.239052 0.449702 0.592682 0.054 Uiso 1 1 calc R U . . .
H17B H 0.146133 0.510315 0.601639 0.054 Uiso 1 1 calc R U . . .
H17C H 0.201498 0.392336 0.667794 0.054 Uiso 1 1 calc R U . . .

loop_
_atom_site_aniso_label
_atom_site_aniso_U_11
_atom_site_aniso_U_22
_atom_site_aniso_U_33
_atom_site_aniso_U_23
_atom_site_aniso_U_13
_atom_site_aniso_U_12
Au1 0.02265(6) 0.01566(6) 0.01688(6) 0.00009(4) 0.00341(4) -0.00097(4)
S1 0.0269(4) 0.0186(3) 0.0144(3) 0.0019(3) 0.0048(3) 0.0012(3)
Cl1 0.0392(5) 0.0176(3) 0.0304(4) -0.0048(3) 0.0045(3) -0.0017(3)
F2 0.0947(19) 0.0244(10) 0.0358(12) 0.0105(9) 0.0334(13) 0.0164(11)
F3 0.0680(16) 0.0445(12) 0.0194(10) 0.0081(9) -0.0018(10) -0.0199(12)
N1 0.0170(12) 0.0144(10) 0.0163(11) 0.0023(9) 0.0052(9) -0.0002(9)
F1 0.0484(14) 0.0597(15) 0.0477(14) 0.0314(12) 0.0268(11) 0.0074(11)
C3 0.0147(13) 0.0153(12) 0.0197(14) -0.0004(10) 0.0075(11) -0.0006(10)
C1 0.0167(14) 0.0182(13) 0.0161(13) 0.0042(10) 0.0025(11) -0.0014(11)
C2 0.0200(14) 0.0170(13) 0.0192(14) 0.0008(11) 0.0052(12) 0.0001(11)
C19 0.0168(14) 0.0211(13) 0.0211(15) 0.0030(11) 0.0056(12) 0.0025(11)
C11 0.0235(15) 0.0190(13) 0.0155(14) 0.0018(11) 0.0018(12) 0.0017(11)
C21 0.0263(16) 0.0293(16) 0.0229(16) 0.0011(12) 0.0099(13) 0.0035(13)
C9 0.0191(14) 0.0149(12) 0.0155(13) 0.0012(10) 0.0047(11) -0.0016(10)
C8 0.0323(17) 0.0159(13) 0.0239(15) 0.0046(11) 0.0144(13) 0.0008(12)
C20 0.0201(15) 0.0240(15) 0.0315(17) -0.0002(13) 0.0064(13) 0.0001(12)
C13 0.0256(16) 0.0210(14) 0.0229(15) 0.0025(11) 0.0117(13) -0.0024(12)
C12 0.0305(17) 0.0154(13) 0.0173(14) -0.0008(11) 0.0078(12) -0.0026(12)
C7 0.0328(17) 0.0182(14) 0.0293(17) 0.0005(12) 0.0176(14) -0.0051(12)
C5 0.0261(16) 0.0244(15) 0.0212(15) -0.0045(12) 0.0077(13) -0.0062(12)
C10 0.0213(14) 0.0148(12) 0.0165(14) -0.0014(10) 0.0070(11) -0.0022(11)
C4 0.0266(15) 0.0188(13) 0.0191(14) -0.0011(11) 0.0129(12) -0.0016(12)
C14 0.0208(15) 0.0185(13) 0.0208(15) 0.0015(11) 0.0069(12) -0.0024(11)
C6 0.0319(18) 0.0204(15) 0.0297(17) -0.0038(12) 0.0132(14) -0.0073(12)
C15 0.0360(18) 0.0224(14) 0.0188(15) 0.0029(12) 0.0101(13) -0.0009(13)
C18 0.0263(17) 0.0297(17) 0.040(2) -0.0026(15) 0.0121(15) 0.0019(14)
C16 0.0190(15) 0.0254(15) 0.0311(17) 0.0085(13) 0.0096(13) 0.0001(12)
C17 0.0222(17) 0.049(2) 0.0318(19) -0.0050(16) 0.0060(14) -0.0015(15)

loop_
_atom_type_symbol
_atom_type_description
_atom_type_scat_dispersion_real
_atom_type_scat_dispersion_imag
_atom_type_scat_source
C C 0.0033 0.0016 'International Tables Vol C Tables 4.2.6.8 and 6.1.1.4'
H H 0.0000 0.0000 'International Tables Vol C Tables 4.2.6.8 and 6.1.1.4'
Au Au -2.0133 8.8022 'International Tables Vol C Tables 4.2.6.8 and 6.1.1.4'
Cl Cl 0.1484 0.1585 'International Tables Vol C Tables 4.2.6.8 and 6.1.1.4'
F F 0.0171 0.0103 'International Tables Vol C Tables 4.2.6.8 and 6.1.1.4'
N N 0.0061 0.0033 'International Tables Vol C Tables 4.2.6.8 and 6.1.1.4'
S S 0.1246 0.1234 'International Tables Vol C Tables 4.2.6.8 and 6.1.1.4'

loop_
_geom_angle_atom_site_label_1
_geom_angle_atom_site_label_2
_geom_angle_atom_site_label_3
_geom_angle
_geom_angle_site_symmetry_1
_geom_angle_site_symmetry_3
_geom_angle_publ_flag
C1 Au1 Cl1 176.05(8) . . ?
C1 S1 C2 94.32(14) . . ?
C3 N1 C9 122.2(2) . . ?
C1 N1 C3 116.6(2) . . ?
C1 N1 C9 121.2(2) . . ?
N1 C3 C4 121.7(2) . . ?
C2 C3 N1 111.2(2) . . ?
C2 C3 C4 127.1(3) . . ?
S1 C1 Au1 121.27(16) . . ?
N1 C1 Au1 130.9(2) . . ?
N1 C1 S1 107.9(2) . . ?
C3 C2 S1 110.0(2) . . ?
C3 C2 C8 128.2(3) . . ?
C8 C2 S1 121.8(2) . . ?
C21 C19 H19 107.8 . . ?
C21 C19 C20 111.2(2) . . ?
C20 C19 H19 107.8 . . ?
C10 C19 H19 107.8 . . ?
C10 C19 C21 110.7(2) . . ?
C10 C19 C20 111.3(3) . . ?
C12 C11 H11 119.8 . . ?
C12 C11 C10 120.3(3) . . ?
C10 C11 H11 119.8 . . ?
C19 C21 H21A 109.5 . . ?
C19 C21 H21B 109.5 . . ?
C19 C21 H21C 109.5 . . ?
H21A C21 H21B 109.5 . . ?
H21A C21 H21C 109.5 . . ?
H21B C21 H21C 109.5 . . ?
C10 C9 N1 117.7(3) . . ?
C14 C9 N1 118.6(2) . . ?
C14 C9 C10 123.7(3) . . ?
C2 C8 H8A 108.8 . . ?
C2 C8 H8B 108.8 . . ?
C2 C8 C7 113.6(2) . . ?
H8A C8 H8B 107.7 . . ?
C7 C8 H8A 108.8 . . ?
C7 C8 H8B 108.8 . . ?
C19 C20 H20A 109.5 . . ?
C19 C20 H20B 109.5 . . ?
C19 C20 H20C 109.5 . . ?
H20A C20 H20B 109.5 . . ?
H20A C20 H20C 109.5 . . ?
H20B C20 H20C 109.5 . . ?
C12 C13 H13 119.5 . . ?
C12 C13 C14 120.9(3) . . ?
C14 C13 H13 119.5 . . ?
C11 C12 C15 118.8(3) . . ?
C13 C12 C11 121.1(3) . . ?
C13 C12 C15 120.0(3) . . ?
C8 C7 H7A 108.6 . . ?
C8 C7 H7B 108.6 . . ?
H7A C7 H7B 107.6 . . ?
C6 C7 C8 114.6(3) . . ?
C6 C7 H7A 108.6 . . ?
C6 C7 H7B 108.6 . . ?
H5A C5 H5B 107.5 . . ?
C4 C5 H5A 108.4 . . ?
C4 C5 H5B 108.4 . . ?
C6 C5 H5A 108.4 . . ?
C6 C5 H5B 108.4 . . ?
C6 C5 C4 115.5(3) . . ?
C11 C10 C19 120.3(3) . . ?
C11 C10 C9 117.1(3) . . ?
C9 C10 C19 122.6(3) . . ?
C3 C4 C5 113.2(3) . . ?
C3 C4 H4A 108.9 . . ?
C3 C4 H4B 108.9 . . ?
C5 C4 H4A 108.9 . . ?
C5 C4 H4B 108.9 . . ?
H4A C4 H4B 107.7 . . ?
C9 C14 C16 123.0(3) . . ?
C13 C14 C9 116.8(3) . . ?
C13 C14 C16 120.2(3) . . ?
C7 C6 C5 115.8(2) . . ?
C7 C6 H6A 108.3 . . ?
C7 C6 H6B 108.3 . . ?
C5 C6 H6A 108.3 . . ?
C5 C6 H6B 108.3 . . ?
H6A C6 H6B 107.4 . . ?
F2 C15 F1 105.0(3) . . ?
F2 C15 C12 112.9(3) . . ?
F3 C15 F2 106.9(3) . . ?
F3 C15 F1 106.1(3) . . ?
F3 C15 C12 112.3(3) . . ?
F1 C15 C12 113.1(3) . . ?
H18A C18 H18B 109.5 . . ?
H18A C18 H18C 109.5 . . ?
H18B C18 H18C 109.5 . . ?
C16 C18 H18A 109.5 . . ?
C16 C18 H18B 109.5 . . ?
C16 C18 H18C 109.5 . . ?
C14 C16 C18 112.6(3) . . ?
C14 C16 H16 108.1 . . ?
C14 C16 C17 110.1(3) . . ?
C18 C16 H16 108.1 . . ?
C18 C16 C17 109.7(3) . . ?
C17 C16 H16 108.1 . . ?
C16 C17 H17A 109.5 . . ?
C16 C17 H17B 109.5 . . ?
C16 C17 H17C 109.5 . . ?
H17A C17 H17B 109.5 . . ?
H17A C17 H17C 109.5 . . ?
H17B C17 H17C 109.5 . . ?

loop_
_geom_bond_atom_site_label_1
_geom_bond_atom_site_label_2
_geom_bond_distance
_geom_bond_site_symmetry_2
_geom_bond_publ_flag
Au1 Cl1 2.2749(7) . ?
Au1 C1 1.968(3) . ?
S1 C1 1.697(3) . ?
S1 C2 1.719(3) . ?
F2 C15 1.327(4) . ?
F3 C15 1.324(4) . ?
N1 C3 1.414(3) . ?
N1 C1 1.344(4) . ?
N1 C9 1.453(3) . ?
F1 C15 1.338(4) . ?
C3 C2 1.350(4) . ?
C3 C4 1.500(4) . ?
C2 C8 1.506(4) . ?
C19 H19 1.0000 . ?
C19 C21 1.530(4) . ?
C19 C20 1.531(4) . ?
C19 C10 1.510(4) . ?
C11 H11 0.9500 . ?
C11 C12 1.386(5) . ?
C11 C10 1.395(4) . ?
C21 H21A 0.9800 . ?
C21 H21B 0.9800 . ?
C21 H21C 0.9800 . ?
C9 C10 1.399(4) . ?
C9 C14 1.398(4) . ?
C8 H8A 0.9900 . ?
C8 H8B 0.9900 . ?
C8 C7 1.528(4) . ?
C20 H20A 0.9800 . ?
C20 H20B 0.9800 . ?
C20 H20C 0.9800 . ?
C13 H13 0.9500 . ?
C13 C12 1.380(4) . ?
C13 C14 1.393(4) . ?
C12 C15 1.501(4) . ?
C7 H7A 0.9900 . ?
C7 H7B 0.9900 . ?
C7 C6 1.527(4) . ?
C5 H5A 0.9900 . ?
C5 H5B 0.9900 . ?
C5 C4 1.539(4) . ?
C5 C6 1.530(4) . ?
C4 H4A 0.9900 . ?
C4 H4B 0.9900 . ?
C14 C16 1.521(4) . ?
C6 H6A 0.9900 . ?
C6 H6B 0.9900 . ?
C18 H18A 0.9800 . ?
C18 H18B 0.9800 . ?
C18 H18C 0.9800 . ?
C18 C16 1.522(5) . ?
C16 H16 1.0000 . ?
C16 C17 1.536(5) . ?
C17 H17A 0.9800 . ?
C17 H17B 0.9800 . ?
C17 H17C 0.9800 . ?

loop_
_geom_torsion_atom_site_label_1
_geom_torsion_atom_site_label_2
_geom_torsion_atom_site_label_3
_geom_torsion_atom_site_label_4
_geom_torsion
_geom_torsion_site_symmetry_1
_geom_torsion_site_symmetry_2
_geom_torsion_site_symmetry_3
_geom_torsion_site_symmetry_4
_geom_torsion_publ_flag
S1 C2 C8 C7 -123.4(3) . . . . ?
N1 C3 C2 S1 -1.2(3) . . . . ?
N1 C3 C2 C8 -178.9(3) . . . . ?
N1 C3 C4 C5 125.6(3) . . . . ?
N1 C9 C10 C19 -1.5(4) . . . . ?
N1 C9 C10 C11 178.5(2) . . . . ?
N1 C9 C14 C13 -178.2(3) . . . . ?
N1 C9 C14 C16 2.7(4) . . . . ?
C3 N1 C1 Au1 178.3(2) . . . . ?
C3 N1 C1 S1 -1.6(3) . . . . ?
C3 N1 C9 C10 -87.0(3) . . . . ?
C3 N1 C9 C14 92.1(3) . . . . ?
C3 C2 C8 C7 53.9(4) . . . . ?
C1 S1 C2 C3 0.3(2) . . . . ?
C1 S1 C2 C8 178.1(3) . . . . ?
C1 N1 C3 C2 1.9(4) . . . . ?
C1 N1 C3 C4 -176.1(3) . . . . ?
C1 N1 C9 C10 92.8(3) . . . . ?
C1 N1 C9 C14 -88.0(3) . . . . ?
C2 S1 C1 Au1 -179.18(19) . . . . ?
C2 S1 C1 N1 0.7(2) . . . . ?
C2 C3 C4 C5 -52.1(4) . . . . ?
C2 C8 C7 C6 -70.6(3) . . . . ?
C11 C12 C15 F2 -63.2(4) . . . . ?
C11 C12 C15 F3 57.8(4) . . . . ?
C11 C12 C15 F1 177.8(3) . . . . ?
C21 C19 C10 C11 67.1(3) . . . . ?
C21 C19 C10 C9 -112.9(3) . . . . ?
C9 N1 C3 C2 -178.2(3) . . . . ?
C9 N1 C3 C4 3.8(4) . . . . ?
C9 N1 C1 Au1 -1.6(4) . . . . ?
C9 N1 C1 S1 178.5(2) . . . . ?
C9 C14 C16 C18 -137.8(3) . . . . ?
C9 C14 C16 C17 99.5(3) . . . . ?
C8 C7 C6 C5 69.7(4) . . . . ?
C20 C19 C10 C11 -57.1(4) . . . . ?
C20 C19 C10 C9 122.9(3) . . . . ?
C13 C12 C15 F2 118.4(3) . . . . ?
C13 C12 C15 F3 -120.6(3) . . . . ?
C13 C12 C15 F1 -0.6(4) . . . . ?
C13 C14 C16 C18 43.2(4) . . . . ?
C13 C14 C16 C17 -79.6(4) . . . . ?
C12 C11 C10 C19 179.6(3) . . . . ?
C12 C11 C10 C9 -0.4(4) . . . . ?
C12 C13 C14 C9 -0.2(4) . . . . ?
C12 C13 C14 C16 178.9(3) . . . . ?
C10 C11 C12 C13 1.1(4) . . . . ?
C10 C11 C12 C15 -177.2(3) . . . . ?
C10 C9 C14 C13 0.9(4) . . . . ?
C10 C9 C14 C16 -178.1(3) . . . . ?
C4 C3 C2 S1 176.7(2) . . . . ?
C4 C3 C2 C8 -0.9(5) . . . . ?
C4 C5 C6 C7 -70.3(4) . . . . ?
C14 C9 C10 C19 179.4(3) . . . . ?
C14 C9 C10 C11 -0.6(4) . . . . ?
C14 C13 C12 C11 -0.8(5) . . . . ?
C14 C13 C12 C15 177.5(3) . . . . ?
C6 C5 C4 C3 70.9(3) . . . . ?
